data_4102821
loop_
_publ_author_name
'Selvan Demir'
'Sara E. Lorenz'
'Ming Fang'
'Filipp Furche'
'Gerd Meyer'
'Joseph W. Ziller'
'William J. Evans'

_publ_contact_author
; 
Professor William J. Evans
Department of Chemistry
1102 Natural Sciences II
University of California, Irvine
Irvine, CA 92697-2025
;
_publ_contact_author_email wevans@uci.edu
_publ_contact_author_fax '1  949 824 2210'
_publ_contact_author_phone '1  949 824 5174'
_publ_section_title
;
 Synthesis, Structure, and Density Functional Theory Analysis of a
 Scandium Dinitrogen Complex, [(C5Me4H)2Sc]2(\m-\h2:\h2-N2)
;
_journal_name_full 'Journal of the American Chemical Society'
_journal_page_first 11151
_journal_page_last 11158
_journal_paper_doi 10.1021/ja102681w
_journal_volume 132
_journal_year 2010
_chemical_formula_sum 'C21 H31 Sc'
_chemical_formula_weight 328.42
_chemical_name_systematic
; 
 ? 
;
_space_group_IT_number 14
_symmetry_cell_setting monoclinic
_symmetry_space_group_name_Hall '-P 2yn'
_symmetry_space_group_name_H-M 'P 1 21/n 1'
_atom_sites_solution_hydrogens geom
_atom_sites_solution_primary direct
_atom_sites_solution_secondary difmap
_audit_creation_method SHELXTL
_cell_angle_alpha 90.00
_cell_angle_beta 92.186(2)
_cell_angle_gamma 90.00
_cell_formula_units_Z 4
_cell_length_a 8.7813(8)
_cell_length_b 14.7244(13)
_cell_length_c 14.1177(13)
_cell_measurement_reflns_used 1008
_cell_measurement_temperature 153(2)
_cell_measurement_theta_max 28.23
_cell_measurement_theta_min 2.69
_cell_volume 1824.1(3)
_computing_cell_refinement 'Bruker SMART/SAINT'
_computing_data_collection 'Bruker SMART'
_computing_data_reduction 'Bruker SAINT'
_computing_molecular_graphics 'Bruker SHELXTL'
_computing_publication_material 'Bruker SHELXTL'
_computing_structure_refinement 'Bruker SHELXTL'
_computing_structure_solution 'Bruker SHELXTL'
_diffrn_ambient_temperature 153(2)
_diffrn_measured_fraction_theta_full 0.993
_diffrn_measured_fraction_theta_max 0.993
_diffrn_measurement_device_type 'Bruker SMART1K CCD'
_diffrn_measurement_method 'phi and omega'
_diffrn_radiation_monochromator graphite
_diffrn_radiation_source 'normal-focus sealed tube'
_diffrn_radiation_type MoK\a
_diffrn_radiation_wavelength 0.71073
_diffrn_reflns_av_R_equivalents 0.0239
_diffrn_reflns_av_sigmaI/netI 0.0188
_diffrn_reflns_limit_h_max 11
_diffrn_reflns_limit_h_min -11
_diffrn_reflns_limit_k_max 19
_diffrn_reflns_limit_k_min -19
_diffrn_reflns_limit_l_max 18
_diffrn_reflns_limit_l_min -18
_diffrn_reflns_number 19836
_diffrn_reflns_theta_full 28.29
_diffrn_reflns_theta_max 28.29
_diffrn_reflns_theta_min 2.00
_diffrn_standards_decay_% none
_exptl_absorpt_coefficient_mu 0.399
_exptl_absorpt_correction_T_max 0.8896
_exptl_absorpt_correction_T_min 0.8502
_exptl_absorpt_correction_type multi-scan
_exptl_absorpt_process_details 'Bruker SADABS'
_exptl_crystal_colour yellow
_exptl_crystal_density_diffrn 1.196
_exptl_crystal_density_meas ?
_exptl_crystal_density_method 'not measured'
_exptl_crystal_description polyhedron
_exptl_crystal_F_000 712
_exptl_crystal_size_max 0.42
_exptl_crystal_size_mid 0.33
_exptl_crystal_size_min 0.30
_refine_diff_density_max 0.387
_refine_diff_density_min -0.188
_refine_diff_density_rms 0.045
_refine_ls_extinction_method none
_refine_ls_goodness_of_fit_ref 1.037
_refine_ls_hydrogen_treatment refall
_refine_ls_matrix_type full
_refine_ls_number_parameters 323
_refine_ls_number_reflns 4503
_refine_ls_number_restraints 0
_refine_ls_restrained_S_all 1.037
_refine_ls_R_factor_all 0.0324
_refine_ls_R_factor_gt 0.0282
_refine_ls_shift/su_max 0.002
_refine_ls_shift/su_mean 0.000
_refine_ls_structure_factor_coef Fsqd
_refine_ls_weighting_details 'calc w=1/[\s^2^(Fo^2^)+(0.0447P)^2^+0.5652P] where P=(Fo^2^+2Fc^2^)/3'
_refine_ls_weighting_scheme calc
_refine_ls_wR_factor_gt 0.0767
_refine_ls_wR_factor_ref 0.0798
_reflns_number_gt 4038
_reflns_number_total 4503
_reflns_threshold_expression >2sigma(I)
_cod_data_source_file ja102681w_si_003.cif
_cod_data_source_block sel16
_cod_depositor_comments
;
The following automatic conversions were performed:

'_exptl_crystal_density_meas' value 'n/a' was changed to '?' - the
value is perceived as not measured.

Automatic conversion script
Id: cif_fix_values 3008 2015-01-20 13:52:24Z robertas 
;
_cod_database_code 4102821

loop_
_symmetry_equiv_pos_as_xyz
'x, y, z'
'-x+1/2, y+1/2, -z+1/2'
'-x, -y, -z'
'x-1/2, -y-1/2, z-1/2'

loop_
_atom_site_label
_atom_site_type_symbol
_atom_site_fract_x
_atom_site_fract_y
_atom_site_fract_z
_atom_site_U_iso_or_equiv
_atom_site_adp_type
_atom_site_occupancy
_atom_site_symmetry_multiplicity
_atom_site_calc_flag
Sc1 Sc 0.77143(2) 0.305805(12) 0.770423(13) 0.01305(7) Uani 1 1 d
C1 C 0.77685(12) 0.22396(7) 0.92603(7) 0.0186(2) Uani 1 1 d
C2 C 0.84758(13) 0.30872(7) 0.94463(8) 0.0200(2) Uani 1 1 d
C3 C 0.98580(13) 0.31117(7) 0.89480(8) 0.0209(2) Uani 1 1 d
C4 C 1.00003(12) 0.22798(8) 0.84577(8) 0.0201(2) Uani 1 1 d
C5 C 0.87091(13) 0.17436(7) 0.86528(8) 0.0189(2) Uani 1 1 d
C6 C 0.63200(15) 0.19043(9) 0.96735(10) 0.0288(3) Uani 1 1 d
C7 C 0.79686(18) 0.37700(9) 1.01597(9) 0.0314(3) Uani 1 1 d
C8 C 1.10615(17) 0.38328(10) 0.90442(11) 0.0345(3) Uani 1 1 d
C9 C 1.13349(15) 0.19887(10) 0.78939(10) 0.0324(3) Uani 1 1 d
C10 C 0.84728(12) 0.45249(7) 0.70138(7) 0.0166(2) Uani 1 1 d
C11 C 0.72634(12) 0.42302(7) 0.63908(7) 0.0177(2) Uani 1 1 d
C12 C 0.59062(12) 0.42100(7) 0.69056(8) 0.0183(2) Uani 1 1 d
C13 C 0.62651(12) 0.44951(7) 0.78484(8) 0.0176(2) Uani 1 1 d
C14 C 0.78418(12) 0.47007(7) 0.79066(8) 0.0168(2) Uani 1 1 d
C15 C 1.01022(13) 0.46567(8) 0.67552(9) 0.0227(2) Uani 1 1 d
C16 C 0.73831(16) 0.40908(9) 0.53405(8) 0.0253(2) Uani 1 1 d
C17 C 0.43211(14) 0.40384(9) 0.65079(10) 0.0264(2) Uani 1 1 d
C18 C 0.51356(14) 0.46160(8) 0.86147(9) 0.0248(2) Uani 1 1 d
C19 C 0.56846(14) 0.19694(7) 0.72309(9) 0.0221(2) Uani 1 1 d
C20 C 0.65168(14) 0.21338(8) 0.64278(8) 0.0212(2) Uani 1 1 d
C21 C 0.80824(14) 0.20108(8) 0.63588(8) 0.0225(2) Uani 1 1 d
H5A H 0.8509(15) 0.1137(10) 0.8420(9) 0.020(3) Uiso 1 1 d
H6A H 0.547(2) 0.2273(15) 0.9507(14) 0.063(6) Uiso 1 1 d
H6B H 0.637(2) 0.1922(12) 1.0323(16) 0.059(6) Uiso 1 1 d
H6C H 0.611(2) 0.1237(14) 0.9498(14) 0.061(6) Uiso 1 1 d
H7A H 0.8057(19) 0.4368(12) 0.9972(12) 0.042(5) Uiso 1 1 d
H7B H 0.852(2) 0.3720(12) 1.0739(13) 0.049(5) Uiso 1 1 d
H7C H 0.689(2) 0.3693(14) 1.0286(13) 0.057(6) Uiso 1 1 d
H8A H 1.172(2) 0.3745(11) 0.9589(12) 0.042(4) Uiso 1 1 d
H8B H 1.170(2) 0.3836(14) 0.8521(15) 0.061(6) Uiso 1 1 d
H8C H 1.069(2) 0.4421(15) 0.9060(15) 0.065(6) Uiso 1 1 d
H9A H 1.157(2) 0.2421(15) 0.7408(15) 0.067(6) Uiso 1 1 d
H9B H 1.115(2) 0.1375(16) 0.7582(15) 0.067(6) Uiso 1 1 d
H9C H 1.225(3) 0.1907(13) 0.8298(16) 0.063(6) Uiso 1 1 d
H14A H 0.8384(15) 0.4942(9) 0.8442(9) 0.016(3) Uiso 1 1 d
H15A H 1.0666(19) 0.5027(12) 0.7203(12) 0.038(4) Uiso 1 1 d
H15B H 1.070(2) 0.4094(12) 0.6734(12) 0.045(5) Uiso 1 1 d
H15C H 1.014(2) 0.4934(13) 0.6152(14) 0.050(5) Uiso 1 1 d
H16A H 0.656(2) 0.3793(13) 0.5066(13) 0.054(5) Uiso 1 1 d
H16B H 0.745(2) 0.4653(14) 0.5028(14) 0.055(5) Uiso 1 1 d
H16C H 0.822(2) 0.3751(13) 0.5170(13) 0.054(5) Uiso 1 1 d
H17A H 0.377(2) 0.4598(13) 0.6406(13) 0.048(5) Uiso 1 1 d
H17B H 0.373(2) 0.3706(12) 0.6925(13) 0.045(5) Uiso 1 1 d
H17C H 0.429(2) 0.3732(13) 0.5955(14) 0.049(5) Uiso 1 1 d
H18A H 0.5566(18) 0.4960(12) 0.9147(12) 0.038(4) Uiso 1 1 d
H18B H 0.423(2) 0.4943(13) 0.8373(13) 0.048(5) Uiso 1 1 d
H18C H 0.478(2) 0.4040(13) 0.8868(13) 0.046(5) Uiso 1 1 d
H19A H 0.5991(17) 0.1513(11) 0.7687(11) 0.031(4) Uiso 1 1 d
H19B H 0.4624(18) 0.2141(10) 0.7236(11) 0.029(4) Uiso 1 1 d
H20A H 0.6009(15) 0.2488(9) 0.5927(10) 0.020(3) Uiso 1 1 d
H21A H 0.8625(17) 0.1551(11) 0.6710(10) 0.027(4) Uiso 1 1 d
H21B H 0.8570(18) 0.2209(11) 0.5810(11) 0.030(4) Uiso 1 1 d

loop_
_atom_site_aniso_label
_atom_site_aniso_U_11
_atom_site_aniso_U_22
_atom_site_aniso_U_33
_atom_site_aniso_U_23
_atom_site_aniso_U_13
_atom_site_aniso_U_12
Sc1 0.01466(11) 0.01083(10) 0.01364(11) 0.00031(6) 0.00024(7) -0.00043(6)
C1 0.0204(5) 0.0192(5) 0.0160(5) 0.0050(4) 0.0006(4) 0.0006(4)
C2 0.0250(6) 0.0200(5) 0.0148(5) 0.0011(4) -0.0032(4) 0.0011(4)
C3 0.0206(5) 0.0219(5) 0.0198(5) 0.0051(4) -0.0058(4) -0.0038(4)
C4 0.0173(5) 0.0228(5) 0.0200(5) 0.0061(4) -0.0006(4) 0.0029(4)
C5 0.0215(5) 0.0152(5) 0.0200(5) 0.0036(4) -0.0002(4) 0.0013(4)
C6 0.0254(6) 0.0367(7) 0.0247(6) 0.0086(5) 0.0063(5) -0.0031(5)
C7 0.0481(8) 0.0280(7) 0.0175(6) -0.0048(5) -0.0045(5) 0.0077(6)
C8 0.0311(7) 0.0345(7) 0.0365(7) 0.0109(6) -0.0155(6) -0.0150(5)
C9 0.0213(6) 0.0444(8) 0.0318(7) 0.0082(6) 0.0057(5) 0.0092(5)
C10 0.0186(5) 0.0118(4) 0.0198(5) 0.0034(4) 0.0027(4) 0.0007(4)
C11 0.0217(5) 0.0148(5) 0.0166(5) 0.0037(4) 0.0011(4) 0.0020(4)
C12 0.0181(5) 0.0156(5) 0.0210(5) 0.0037(4) -0.0002(4) 0.0026(4)
C13 0.0190(5) 0.0134(5) 0.0206(5) 0.0019(4) 0.0034(4) 0.0027(4)
C14 0.0203(5) 0.0106(4) 0.0195(5) -0.0001(4) 0.0019(4) -0.0005(4)
C15 0.0204(5) 0.0207(5) 0.0275(6) 0.0035(4) 0.0066(4) -0.0002(4)
C16 0.0315(6) 0.0278(6) 0.0166(5) 0.0044(4) 0.0016(5) 0.0021(5)
C17 0.0189(5) 0.0295(6) 0.0305(6) 0.0032(5) -0.0036(5) 0.0031(5)
C18 0.0246(6) 0.0234(6) 0.0270(6) 0.0014(5) 0.0092(5) 0.0038(4)
C19 0.0202(5) 0.0197(5) 0.0261(6) -0.0020(4) -0.0016(4) -0.0033(4)
C20 0.0268(6) 0.0163(5) 0.0202(5) -0.0050(4) -0.0031(4) -0.0035(4)
C21 0.0277(6) 0.0203(5) 0.0196(5) -0.0031(4) 0.0031(4) -0.0008(4)

loop_
_atom_type_symbol
_atom_type_description
_atom_type_scat_dispersion_real
_atom_type_scat_dispersion_imag
_atom_type_scat_source
C C 0.0033 0.0016 'International Tables Vol C Tables 4.2.6.8 and 6.1.1.4'
H H 0.0000 0.0000 'International Tables Vol C Tables 4.2.6.8 and 6.1.1.4'
Sc Sc 0.2519 0.3716 'International Tables Vol C Tables 4.2.6.8 and 6.1.1.4'

loop_
_geom_angle_atom_site_label_1
_geom_angle_atom_site_label_2
_geom_angle_atom_site_label_3
_geom_angle
Cnt1 Sc1 C19 107.6
Cnt1 Sc1 C20 124.2
Cnt1 Sc1 C21 107.6
Cnt2 Sc1 C19 111.2
Cnt2 Sc1 C20 101.2
Cnt2 Sc1 C21 111.5
Cnt1 Sc1 Cnt2 134.6
C14 Sc1 C20 130.60(4)
C14 Sc1 C19 134.83(4)
C20 Sc1 C19 32.82(4)
C14 Sc1 C10 33.61(3)
C20 Sc1 C10 107.97(4)
C19 Sc1 C10 131.53(4)
C14 Sc1 C21 134.49(4)
C20 Sc1 C21 32.78(4)
C19 Sc1 C21 60.17(4)
C10 Sc1 C21 101.34(4)
C14 Sc1 C13 33.46(3)
C20 Sc1 C13 108.99(4)
C19 Sc1 C13 102.04(4)
C10 Sc1 C13 55.52(4)
C21 Sc1 C13 132.53(4)
C14 Sc1 C5 133.94(4)
C20 Sc1 C5 95.46(4)
C19 Sc1 C5 82.87(4)
C10 Sc1 C5 142.77(4)
C21 Sc1 C5 82.84(4)
C13 Sc1 C5 142.03(4)
C14 Sc1 C1 112.05(4)
C20 Sc1 C1 111.68(4)
C19 Sc1 C1 85.09(4)
C10 Sc1 C1 140.36(4)
C21 Sc1 C1 111.98(4)
C13 Sc1 C1 109.33(4)
C5 Sc1 C1 32.92(4)
C14 Sc1 C4 111.75(4)
C20 Sc1 C4 111.71(4)
C19 Sc1 C4 112.03(4)
C10 Sc1 C4 110.03(4)
C21 Sc1 C4 85.13(4)
C13 Sc1 C4 139.31(4)
C5 Sc1 C4 32.90(4)
C1 Sc1 C4 54.62(4)
C14 Sc1 C2 81.93(4)
C20 Sc1 C2 144.34(4)
C19 Sc1 C2 115.86(4)
C10 Sc1 C2 107.70(4)
C21 Sc1 C2 136.06(4)
C13 Sc1 C2 91.33(4)
C5 Sc1 C2 54.22(4)
C1 Sc1 C2 32.66(3)
C4 Sc1 C2 54.38(4)
C14 Sc1 C3 81.83(4)
C20 Sc1 C3 144.32(4)
C19 Sc1 C3 135.99(4)
C10 Sc1 C3 92.40(4)
C21 Sc1 C3 115.90(4)
C13 Sc1 C3 106.69(4)
C5 Sc1 C3 54.14(4)
C1 Sc1 C3 54.31(4)
C4 Sc1 C3 32.62(4)
C2 Sc1 C3 32.81(4)
C14 Sc1 C11 54.51(3)
C20 Sc1 C11 77.99(4)
C19 Sc1 C11 98.74(4)
C10 Sc1 C11 32.80(3)
C21 Sc1 C11 83.40(4)
C13 Sc1 C11 54.36(3)
C5 Sc1 C11 163.06(4)
C1 Sc1 C11 163.66(4)
C4 Sc1 C11 135.66(4)
C2 Sc1 C11 136.40(3)
C3 Sc1 C11 125.07(4)
C14 Sc1 C12 54.42(4)
C20 Sc1 C12 78.65(4)
C19 Sc1 C12 83.20(4)
C10 Sc1 C12 54.43(3)
C21 Sc1 C12 99.90(4)
C13 Sc1 C12 32.69(3)
C5 Sc1 C12 162.06(4)
C1 Sc1 C12 134.18(4)
C4 Sc1 C12 164.23(4)
C2 Sc1 C12 123.75(4)
C3 Sc1 C12 136.04(4)
C11 Sc1 C12 32.27(3)
C2 C1 C5 107.78(10)
C2 C1 C6 126.16(11)
C5 C1 C6 125.98(11)
C2 C1 Sc1 74.44(6)
C5 C1 Sc1 73.07(6)
C6 C1 Sc1 120.70(8)
C1 C2 C3 107.86(10)
C1 C2 C7 125.14(11)
C3 C2 C7 126.39(11)
C1 C2 Sc1 72.90(6)
C3 C2 Sc1 73.66(6)
C7 C2 Sc1 126.16(8)
C4 C3 C2 108.19(9)
C4 C3 C8 125.58(12)
C2 C3 C8 125.65(12)
C4 C3 Sc1 73.16(6)
C2 C3 Sc1 73.53(6)
C8 C3 Sc1 126.06(8)
C3 C4 C5 107.52(10)
C3 C4 C9 126.21(11)
C5 C4 C9 126.12(11)
C3 C4 Sc1 74.22(6)
C5 C4 Sc1 72.79(6)
C9 C4 Sc1 122.15(8)
C1 C5 C4 108.66(10)
C1 C5 Sc1 74.00(6)
C4 C5 Sc1 74.32(6)
C14 C10 C11 107.30(9)
C14 C10 C15 126.84(10)
C11 C10 C15 125.81(10)
C14 C10 Sc1 71.88(6)
C11 C10 Sc1 76.76(6)
C15 C10 Sc1 118.83(7)
C12 C11 C10 108.17(9)
C12 C11 C16 126.38(10)
C10 C11 C16 124.97(10)
C12 C11 Sc1 73.98(6)
C10 C11 Sc1 70.44(6)
C16 C11 Sc1 127.50(8)
C13 C12 C11 108.24(9)
C13 C12 C17 124.72(10)
C11 C12 C17 126.60(10)
C13 C12 Sc1 70.77(6)
C11 C12 Sc1 73.75(6)
C17 C12 Sc1 127.18(8)
C14 C13 C12 107.40(9)
C14 C13 C18 127.03(10)
C12 C13 C18 125.43(10)
C14 C13 Sc1 71.57(6)
C12 C13 Sc1 76.54(6)
C18 C13 Sc1 120.91(7)
C13 C14 C10 108.86(9)
C13 C14 Sc1 74.97(6)
C10 C14 Sc1 74.50(6)
C20 C19 Sc1 73.26(6)
C19 C20 C21 125.71(11)
C19 C20 Sc1 73.92(6)
C21 C20 Sc1 74.22(6)
C20 C21 Sc1 73.00(6)

loop_
_geom_bond_atom_site_label_1
_geom_bond_atom_site_label_2
_geom_bond_distance
Sc1 Cnt1 2.204
Sc1 Cnt2 2.190
Sc1 C14 2.4375(11)
Sc1 C20 2.4618(11)
Sc1 C19 2.4702(11)
Sc1 C10 2.4714(10)
Sc1 C21 2.4774(11)
Sc1 C13 2.4815(10)
Sc1 C5 2.4926(11)
Sc1 C1 2.5046(11)
Sc1 C4 2.5123(11)
Sc1 C2 2.5244(11)
Sc1 C3 2.5260(11)
Sc1 C11 2.5530(10)
Sc1 C12 2.5559(10)
C1 C2 1.4142(15)
C1 C5 1.4161(15)
C1 C6 1.5028(16)
C2 C3 1.4264(17)
C2 C7 1.5026(16)
C3 C4 1.4148(16)
C3 C8 1.5006(16)
C4 C5 1.4172(15)
C4 C9 1.5040(17)
C10 C14 1.4198(15)
C10 C11 1.4208(15)
C10 C15 1.5027(15)
C11 C12 1.4197(15)
C11 C16 1.5045(15)
C12 C13 1.4196(15)
C12 C17 1.5022(16)
C13 C14 1.4166(15)
C13 C18 1.5058(15)
C19 C20 1.3934(17)
C20 C21 1.3937(17)
